data_4074112
loop_
_publ_author_name
'McGrath, Thomas D.'
'Du, Shaowu'
'Hodson, Bruce E.'
'Stone, F. Gordon A.'

_publ_section_title
;
 Construction of Metal Butterflies on a Metallacarborane Scaffold. 2.
 Synthesis and Structures of Hetero-tri- and -tetrametallic Clusters
;
_journal_issue 19
_journal_name_full Organometallics
_journal_page_first 4452
_journal_paper_doi 10.1021/om060418r
_journal_volume 25
_journal_year 2006
_chemical_formula_sum 'C30.5 H30 Au B9 Cl O5 P Re Rh'
_chemical_formula_weight 1126.33
_chemical_name_systematic
; 
 ? 
;
_space_group_IT_number 2
_symmetry_cell_setting triclinic
_symmetry_space_group_name_Hall '-P 1'
_symmetry_space_group_name_H-M 'P -1'
_atom_sites_solution_hydrogens geom
_atom_sites_solution_primary direct
_atom_sites_solution_secondary difmap
_audit_creation_method SHELXL-97
_cell_angle_alpha 106.139(6)
_cell_angle_beta 109.551(6)
_cell_angle_gamma 103.083(6)
_cell_formula_units_Z 2
_cell_length_a 10.9430(12)
_cell_length_b 13.5989(14)
_cell_length_c 14.2374(18)
_cell_measurement_reflns_used 5837
_cell_measurement_temperature 110(2)
_cell_measurement_theta_max 26.11
_cell_measurement_theta_min 2.57
_cell_volume 1794.5(4)
_computing_cell_refinement 'APEX2 (Bruker, 2003)'
_computing_data_collection 'APEX2 (Bruker, 2003)'
_computing_data_reduction 'APEX2 (Bruker, 2003)'
_computing_molecular_graphics 'SHELXTL (Bruker, 2001)'
_computing_publication_material 'SHELXTL (Bruker, 2001)'
_computing_structure_refinement 'SHELXTL (Bruker, 2001)'
_computing_structure_solution 'SHELXTL (Bruker, 2001)'
_diffrn_ambient_temperature 110(2)
_diffrn_measured_fraction_theta_full 0.997
_diffrn_measured_fraction_theta_max 0.984
_diffrn_measurement_device_type 'Bruker-Nonius X8 APEX CCD area detector'
_diffrn_measurement_method 'phi and omega scans'
_diffrn_radiation_monochromator graphite
_diffrn_radiation_source 'fine-focus sealed tube'
_diffrn_radiation_type MoK\a
_diffrn_radiation_wavelength 0.71073
_diffrn_reflns_av_R_equivalents 0.0633
_diffrn_reflns_av_sigmaI/netI 0.0681
_diffrn_reflns_limit_h_max 13
_diffrn_reflns_limit_h_min -13
_diffrn_reflns_limit_k_max 16
_diffrn_reflns_limit_k_min -16
_diffrn_reflns_limit_l_max 17
_diffrn_reflns_limit_l_min -16
_diffrn_reflns_number 23821
_diffrn_reflns_theta_full 25.00
_diffrn_reflns_theta_max 26.28
_diffrn_reflns_theta_min 2.57
_exptl_absorpt_coefficient_mu 8.054
_exptl_absorpt_correction_T_max 0.749
_exptl_absorpt_correction_T_min 0.479
_exptl_absorpt_correction_type multi-scan
_exptl_absorpt_process_details 'SADABS (Bruker, 2003)'
_exptl_crystal_colour gold
_exptl_crystal_density_diffrn 2.084
_exptl_crystal_density_method 'not measured'
_exptl_crystal_description prism
_exptl_crystal_F_000 1058
_exptl_crystal_size_max 0.10
_exptl_crystal_size_mid 0.07
_exptl_crystal_size_min 0.04
_refine_diff_density_max 2.929
_refine_diff_density_min -2.418
_refine_diff_density_rms 0.218
_refine_ls_extinction_method none
_refine_ls_goodness_of_fit_ref 0.993
_refine_ls_hydrogen_treatment mixed
_refine_ls_matrix_type full
_refine_ls_number_parameters 478
_refine_ls_number_reflns 7159
_refine_ls_number_restraints 1
_refine_ls_restrained_S_all 0.993
_refine_ls_R_factor_all 0.0596
_refine_ls_R_factor_gt 0.0392
_refine_ls_shift/su_max 0.002
_refine_ls_shift/su_mean 0.000
_refine_ls_structure_factor_coef Fsqd
_refine_ls_weighting_details 'calc w=1/[\s^2^(Fo^2^)+(0.0447P)^2^+0.0000P] where P=(Fo^2^+2Fc^2^)/3'
_refine_ls_weighting_scheme calc
_refine_ls_wR_factor_gt 0.0842
_refine_ls_wR_factor_ref 0.0938
_reflns_number_gt 5499
_reflns_number_total 7159
_reflns_threshold_expression >2sigma(I)
_cod_data_source_file om060418rsi20060515_072638.cif
_cod_data_source_block 6b
_cod_depositor_comments
;
The following automatic conversions were performed:

'_symmetry_cell_setting' value 'Triclinic' changed to 'triclinic'
according to /home/saulius/struct/CIF-dictionaries/cif_core.dic
dictionary named 'cif_core.dic' version 2.4.1 from 2010-06-29.

Automatic conversion script
Id: cif_fix_values 1715 2011-07-08 13:25:40Z adriana 
;
_cod_original_sg_symbol_H-M 'P-1   '
_cod_original_formula_sum 'C30.50 H30 Au B9 Cl O5 P Re Rh'
_cod_database_code 4074112

loop_
_symmetry_equiv_pos_as_xyz
'x, y, z'
'-x, -y, -z'

loop_
_atom_site_label
_atom_site_type_symbol
_atom_site_fract_x
_atom_site_fract_y
_atom_site_fract_z
_atom_site_U_iso_or_equiv
_atom_site_adp_type
_atom_site_occupancy
_atom_site_symmetry_multiplicity
_atom_site_calc_flag
_atom_site_refinement_flags
Rh1 Rh 0.70354(6) 0.87575(4) 0.59174(5) 0.01577(14) Uani 1 1 d .
C11 C 0.7746(7) 0.9664(6) 0.5292(7) 0.0230(18) Uani 1 1 d .
O11 O 0.8166(6) 1.0219(5) 0.4919(5) 0.0321(14) Uani 1 1 d .
C12 C 0.5156(8) 0.8638(6) 0.5062(7) 0.0235(18) Uani 1 1 d .
O12 O 0.4090(6) 0.8637(5) 0.4622(5) 0.0393(16) Uani 1 1 d .
B1 B 0.8808(9) 0.8593(7) 0.8339(8) 0.0201(19) Uani 1 1 d D
H1 H 0.939(7) 0.904(5) 0.926(4) 0.024 Uiso 1 1 d D
B2 B 0.7178(10) 0.7594(7) 0.7786(8) 0.021(2) Uani 1 1 d .
H2 H 0.664(8) 0.719(6) 0.820(7) 0.026 Uiso 1 1 d .
B3 B 0.7320(9) 0.8847(7) 0.7615(8) 0.0214(19) Uani 1 1 d .
H3 H 0.722(8) 0.961(6) 0.837(7) 0.026 Uiso 1 1 d .
B4 B 0.8939(8) 0.9352(7) 0.7506(8) 0.0192(19) Uani 1 1 d .
H4 H 0.948(7) 1.034(6) 0.793(6) 0.023 Uiso 1 1 d .
B5 B 0.9783(9) 0.8394(7) 0.7574(8) 0.022(2) Uani 1 1 d .
H5 H 1.091(8) 0.865(6) 0.791(7) 0.027 Uiso 1 1 d .
B6 B 0.8473(10) 0.7213(7) 0.7458(9) 0.025(2) Uani 1 1 d .
H6 H 0.879(8) 0.657(6) 0.766(7) 0.030 Uiso 1 1 d .
C7 C 0.6167(7) 0.7740(6) 0.6653(6) 0.0191(16) Uani 1 1 d .
B9 B 0.9190(9) 0.8630(7) 0.6383(8) 0.0188(19) Uani 1 1 d .
H9 H 0.996(7) 0.911(6) 0.606(6) 0.023 Uiso 1 1 d .
B10 B 0.8652(9) 0.7302(7) 0.6303(8) 0.0202(19) Uani 1 1 d .
H10 H 0.892(8) 0.663(6) 0.591(7) 0.024 Uiso 1 1 d .
B11 B 0.6861(9) 0.6875(6) 0.6388(8) 0.0187(18) Uani 1 1 d .
H11 H 0.630(8) 0.605(6) 0.599(6) 0.022 Uiso 1 1 d .
C71 C 0.4623(7) 0.7446(6) 0.6327(7) 0.0209(17) Uani 1 1 d .
C72 C 0.3712(9) 0.6424(7) 0.5588(8) 0.034(2) Uani 1 1 d .
H72 H 0.4052 0.5883 0.5307 0.040 Uiso 1 1 calc R
C73 C 0.2297(9) 0.6182(8) 0.5253(9) 0.048(3) Uani 1 1 d .
H73 H 0.1679 0.5475 0.4738 0.058 Uiso 1 1 calc R
C74 C 0.1770(9) 0.6944(8) 0.5648(9) 0.042(2) Uani 1 1 d .
H74 H 0.0797 0.6769 0.5405 0.050 Uiso 1 1 calc R
C75 C 0.2667(9) 0.7955(7) 0.6396(8) 0.034(2) Uani 1 1 d .
H75 H 0.2319 0.8494 0.6672 0.041 Uiso 1 1 calc R
C76 C 0.4084(8) 0.8196(7) 0.6754(8) 0.030(2) Uani 1 1 d .
H76 H 0.4699 0.8889 0.7303 0.036 Uiso 1 1 calc R
Re1 Re 0.78899(3) 1.06933(2) 0.77458(3) 0.01815(9) Uani 1 1 d .
C31 C 0.8656(8) 1.1805(6) 0.7303(7) 0.0234(18) Uani 1 1 d .
O31 O 0.9111(6) 1.2447(4) 0.7015(5) 0.0315(14) Uani 1 1 d .
C32 C 0.6217(8) 1.1016(6) 0.7417(7) 0.0231(17) Uani 1 1 d .
O32 O 0.5205(6) 1.1197(5) 0.7222(5) 0.0364(15) Uani 1 1 d .
C33 C 0.8689(8) 1.1804(6) 0.9154(8) 0.028(2) Uani 1 1 d .
O33 O 0.9166(6) 1.2482(5) 1.0006(5) 0.0356(15) Uani 1 1 d .
Au1 Au 0.76901(3) 0.71778(2) 0.46108(3) 0.02085(9) Uani 1 1 d .
P1 P 0.6658(2) 0.63660(15) 0.27657(17) 0.0195(4) Uani 1 1 d .
C111 C 0.7232(7) 0.7119(6) 0.2028(6) 0.0180(16) Uani 1 1 d .
C112 C 0.7432(8) 0.6611(7) 0.1125(7) 0.0271(19) Uani 1 1 d .
H112 H 0.7368 0.5868 0.0931 0.033 Uiso 1 1 calc R
C113 C 0.7720(8) 0.7171(7) 0.0513(7) 0.0300(19) Uani 1 1 d .
H113 H 0.7833 0.6810 -0.0110 0.036 Uiso 1 1 calc R
C114 C 0.7848(8) 0.8265(7) 0.0804(7) 0.029(2) Uani 1 1 d .
H114 H 0.8059 0.8652 0.0383 0.035 Uiso 1 1 calc R
C115 C 0.7667(9) 0.8796(7) 0.1705(8) 0.034(2) Uani 1 1 d .
H115 H 0.7744 0.9542 0.1897 0.041 Uiso 1 1 calc R
C116 C 0.7374(8) 0.8229(6) 0.2327(7) 0.0267(19) Uani 1 1 d .
H116 H 0.7269 0.8592 0.2953 0.032 Uiso 1 1 calc R
C121 C 0.4792(7) 0.6065(5) 0.2226(7) 0.0191(17) Uani 1 1 d .
C122 C 0.4059(8) 0.6080(6) 0.1244(7) 0.0242(18) Uani 1 1 d .
H122 H 0.4514 0.6215 0.0806 0.029 Uiso 1 1 calc R
C123 C 0.2647(9) 0.5896(6) 0.0887(8) 0.036(2) Uani 1 1 d .
H123 H 0.2144 0.5900 0.0200 0.043 Uiso 1 1 calc R
C124 C 0.1976(9) 0.5711(7) 0.1508(8) 0.038(2) Uani 1 1 d .
H124 H 0.1013 0.5590 0.1259 0.046 Uiso 1 1 calc R
C125 C 0.2698(9) 0.5700(7) 0.2487(9) 0.043(3) Uani 1 1 d .
H125 H 0.2232 0.5563 0.2918 0.051 Uiso 1 1 calc R
C126 C 0.4116(9) 0.5889(7) 0.2866(8) 0.032(2) Uani 1 1 d .
H126 H 0.4616 0.5896 0.3559 0.038 Uiso 1 1 calc R
C131 C 0.6945(9) 0.5086(6) 0.2313(7) 0.0251(19) Uani 1 1 d .
C132 C 0.5880(9) 0.4121(6) 0.1605(8) 0.034(2) Uani 1 1 d .
H132 H 0.4947 0.4095 0.1369 0.040 Uiso 1 1 calc R
C133 C 0.6179(9) 0.3163(6) 0.1226(8) 0.038(2) Uani 1 1 d .
H133 H 0.5447 0.2497 0.0722 0.046 Uiso 1 1 calc R
C134 C 0.7484(11) 0.3198(7) 0.1579(9) 0.041(2) Uani 1 1 d .
H134 H 0.7681 0.2558 0.1315 0.049 Uiso 1 1 calc R
C135 C 0.8567(9) 0.4167(7) 0.2332(8) 0.036(2) Uani 1 1 d .
H135 H 0.9489 0.4171 0.2600 0.043 Uiso 1 1 calc R
C136 C 0.8314(9) 0.5121(7) 0.2694(7) 0.033(2) Uani 1 1 d .
H136 H 0.9054 0.5785 0.3190 0.039 Uiso 1 1 calc R
Cl1S Cl 0.6294(3) 0.0199(2) -0.0101(3) 0.0646(8) Uani 1 1 d .
C1S C 0.542(2) 0.008(2) 0.0674(17) 0.060(6) Uani 0.50 1 d P
H1S1 H 0.5586 -0.0497 0.0937 0.072 Uiso 0.50 1 calc PR
H1S2 H 0.5840 0.0778 0.1315 0.072 Uiso 0.50 1 calc PR

loop_
_atom_site_aniso_label
_atom_site_aniso_U_11
_atom_site_aniso_U_22
_atom_site_aniso_U_33
_atom_site_aniso_U_23
_atom_site_aniso_U_13
_atom_site_aniso_U_12
Rh1 0.0149(3) 0.0163(3) 0.0146(3) 0.0034(2) 0.0061(3) 0.0065(2)
C11 0.014(4) 0.026(4) 0.020(5) 0.003(4) 0.002(4) 0.008(3)
O11 0.041(4) 0.028(3) 0.032(4) 0.013(3) 0.020(3) 0.011(3)
C12 0.029(5) 0.028(4) 0.021(5) 0.013(4) 0.014(4) 0.013(4)
O12 0.022(3) 0.054(4) 0.042(4) 0.026(4) 0.009(3) 0.011(3)
B1 0.023(5) 0.018(4) 0.015(5) 0.001(4) 0.007(4) 0.009(4)
B2 0.031(5) 0.023(4) 0.019(5) 0.009(4) 0.015(4) 0.017(4)
B3 0.025(5) 0.025(5) 0.017(5) 0.006(4) 0.010(4) 0.015(4)
B4 0.016(4) 0.018(4) 0.019(5) 0.002(4) 0.006(4) 0.007(3)
B5 0.014(4) 0.025(5) 0.027(6) 0.009(4) 0.008(4) 0.008(4)
B6 0.028(5) 0.026(5) 0.030(6) 0.013(4) 0.016(5) 0.015(4)
C7 0.020(4) 0.022(4) 0.011(4) 0.002(3) 0.005(3) 0.007(3)
B9 0.016(4) 0.017(4) 0.015(5) -0.005(4) 0.005(4) 0.009(3)
B10 0.017(4) 0.019(4) 0.019(5) 0.003(4) 0.005(4) 0.005(4)
B11 0.022(5) 0.009(4) 0.018(5) 0.000(4) 0.008(4) 0.000(3)
C71 0.018(4) 0.036(4) 0.018(5) 0.016(4) 0.011(4) 0.011(3)
C72 0.025(5) 0.031(5) 0.034(6) 0.004(4) 0.011(4) 0.006(4)
C73 0.025(5) 0.042(6) 0.056(8) -0.001(5) 0.019(5) -0.004(4)
C74 0.019(5) 0.051(6) 0.048(7) 0.008(5) 0.019(5) 0.005(4)
C75 0.027(5) 0.048(5) 0.027(6) 0.007(5) 0.015(4) 0.018(4)
C76 0.025(4) 0.026(4) 0.035(6) 0.002(4) 0.015(4) 0.010(4)
Re1 0.01717(16) 0.01675(16) 0.01688(19) 0.00184(13) 0.00595(13) 0.00735(12)
C31 0.019(4) 0.017(4) 0.026(5) 0.004(4) 0.004(4) 0.006(3)
O31 0.029(3) 0.025(3) 0.038(4) 0.011(3) 0.015(3) 0.006(3)
C32 0.025(4) 0.020(4) 0.015(5) 0.003(3) 0.004(4) 0.006(3)
O32 0.035(4) 0.038(3) 0.045(5) 0.014(3) 0.022(3) 0.023(3)
C33 0.027(5) 0.023(4) 0.035(6) 0.007(4) 0.016(4) 0.015(4)
O33 0.036(4) 0.035(3) 0.025(4) 0.001(3) 0.006(3) 0.016(3)
Au1 0.02198(17) 0.02219(16) 0.01630(19) 0.00226(13) 0.00853(14) 0.00999(13)
P1 0.0221(10) 0.0205(10) 0.0151(11) 0.0026(9) 0.0091(9) 0.0096(8)
C111 0.015(4) 0.024(4) 0.011(4) 0.002(3) 0.004(3) 0.008(3)
C112 0.025(4) 0.027(4) 0.024(5) 0.005(4) 0.009(4) 0.010(4)
C113 0.023(4) 0.039(5) 0.020(5) 0.007(4) 0.006(4) 0.008(4)
C114 0.021(4) 0.036(5) 0.019(5) 0.011(4) 0.003(4) -0.003(4)
C115 0.030(5) 0.024(4) 0.036(6) 0.009(4) 0.009(4) 0.000(4)
C116 0.029(5) 0.023(4) 0.022(5) 0.003(4) 0.010(4) 0.007(3)
C121 0.020(4) 0.013(3) 0.025(5) 0.006(3) 0.011(4) 0.007(3)
C122 0.024(4) 0.021(4) 0.028(5) 0.008(4) 0.013(4) 0.007(3)
C123 0.026(5) 0.026(4) 0.033(6) -0.005(4) 0.001(4) 0.009(4)
C124 0.018(4) 0.038(5) 0.041(7) -0.001(5) 0.004(4) 0.009(4)
C125 0.032(5) 0.041(5) 0.058(8) 0.016(5) 0.030(6) 0.008(4)
C126 0.031(5) 0.031(5) 0.035(6) 0.016(4) 0.012(4) 0.013(4)
C131 0.039(5) 0.024(4) 0.030(5) 0.016(4) 0.025(4) 0.019(4)
C132 0.028(5) 0.027(5) 0.055(7) 0.019(5) 0.023(5) 0.014(4)
C133 0.035(5) 0.016(4) 0.044(7) -0.002(4) 0.007(5) 0.005(4)
C134 0.061(7) 0.032(5) 0.044(7) 0.016(5) 0.028(6) 0.032(5)
C135 0.037(5) 0.042(5) 0.037(6) 0.011(5) 0.018(5) 0.030(5)
C136 0.029(5) 0.043(5) 0.024(5) 0.005(4) 0.009(4) 0.022(4)
Cl1S 0.0520(17) 0.0692(19) 0.059(2) 0.0105(16) 0.0275(16) 0.0098(14)
C1S 0.058(15) 0.084(17) 0.028(13) 0.006(13) 0.011(12) 0.037(13)

loop_
_atom_type_symbol
_atom_type_description
_atom_type_scat_dispersion_real
_atom_type_scat_dispersion_imag
_atom_type_scat_source
C C 0.0033 0.0016 'International Tables Vol C Tables 4.2.6.8 and 6.1.1.4'
H H 0.0000 0.0000 'International Tables Vol C Tables 4.2.6.8 and 6.1.1.4'
B B 0.0013 0.0007 'International Tables Vol C Tables 4.2.6.8 and 6.1.1.4'
O O 0.0106 0.0060 'International Tables Vol C Tables 4.2.6.8 and 6.1.1.4'
P P 0.1023 0.0942 'International Tables Vol C Tables 4.2.6.8 and 6.1.1.4'
Cl Cl 0.1484 0.1585 'International Tables Vol C Tables 4.2.6.8 and 6.1.1.4'
Rh Rh -1.1178 0.9187 'International Tables Vol C Tables 4.2.6.8 and 6.1.1.4'
Re Re -1.0185 7.2310 'International Tables Vol C Tables 4.2.6.8 and 6.1.1.4'
Au Au -2.0133 8.8022 'International Tables Vol C Tables 4.2.6.8 and 6.1.1.4'

loop_
_geom_angle_atom_site_label_1
_geom_angle_atom_site_label_2
_geom_angle_atom_site_label_3
_geom_angle
_geom_angle_site_symmetry_1
C11 Rh1 C12 90.5(3) .
C11 Rh1 C7 178.0(3) .
C12 Rh1 C7 88.2(3) .
C11 Rh1 B4 98.9(3) .
C12 Rh1 B4 152.5(3) .
C7 Rh1 B4 81.7(3) .
C11 Rh1 B9 81.2(3) .
C12 Rh1 B9 161.7(3) .
C7 Rh1 B9 100.5(3) .
B4 Rh1 B9 45.7(3) .
C11 Rh1 B3 137.7(3) .
C12 Rh1 B3 110.9(3) .
C7 Rh1 B3 41.8(3) .
B4 Rh1 B3 47.0(3) .
B9 Rh1 B3 85.8(3) .
C11 Rh1 B11 148.2(3) .
C12 Rh1 B11 107.7(3) .
C7 Rh1 B11 33.8(2) .
B4 Rh1 B11 77.1(3) .
B9 Rh1 B11 73.5(3) .
B3 Rh1 B11 60.0(3) .
C11 Rh1 Au1 84.1(2) .
C12 Rh1 Au1 107.3(2) .
C7 Rh1 Au1 97.70(19) .
B4 Rh1 Au1 99.4(2) .
B9 Rh1 Au1 55.9(2) .
B3 Rh1 Au1 120.5(2) .
B11 Rh1 Au1 65.83(18) .
C11 Rh1 Re1 86.9(2) .
C12 Rh1 Re1 101.3(2) .
C7 Rh1 Re1 91.9(2) .
B4 Rh1 Re1 54.0(2) .
B9 Rh1 Re1 94.6(2) .
B3 Rh1 Re1 54.2(2) .
B11 Rh1 Re1 113.77(19) .
Au1 Rh1 Re1 150.08(2) .
C11 Rh1 B10 110.8(3) .
C12 Rh1 B10 139.0(3) .
C7 Rh1 B10 71.2(2) .
B4 Rh1 B10 60.5(3) .
B9 Rh1 B10 35.2(3) .
B3 Rh1 B10 76.9(3) .
B11 Rh1 B10 39.6(2) .
Au1 Rh1 B10 44.94(19) .
Re1 Rh1 B10 114.06(19) .
O11 C11 Rh1 179.1(7) .
O12 C12 Rh1 175.2(8) .
B2 B1 B5 115.0(7) .
B2 B1 B3 60.4(5) .
B5 B1 B3 110.2(7) .
B2 B1 B4 111.8(6) .
B5 B1 B4 59.3(5) .
B3 B1 B4 61.4(5) .
B2 B1 B6 59.7(5) .
B5 B1 B6 60.9(5) .
B3 B1 B6 101.6(6) .
B4 B1 B6 102.4(6) .
C7 B2 B1 107.4(6) .
C7 B2 B3 54.7(5) .
B1 B2 B3 61.0(5) .
C7 B2 B6 103.7(6) .
B1 B2 B6 62.4(5) .
B3 B2 B6 103.9(6) .
C7 B2 B11 52.3(4) .
B1 B2 B11 104.0(6) .
B3 B2 B11 92.0(6) .
B6 B2 B11 58.4(5) .
C7 B3 B2 61.1(5) .
C7 B3 B1 110.7(6) .
B2 B3 B1 58.6(5) .
C7 B3 B4 116.7(6) .
B2 B3 B4 109.0(6) .
B1 B3 B4 59.7(5) .
C7 B3 Rh1 65.5(4) .
B2 B3 Rh1 114.7(5) .
B1 B3 Rh1 114.8(5) .
B4 B3 Rh1 65.9(4) .
C7 B3 Re1 130.7(6) .
B2 B3 Re1 168.2(6) .
B1 B3 Re1 111.5(5) .
B4 B3 Re1 67.1(4) .
Rh1 B3 Re1 74.5(3) .
B5 B4 B9 59.2(5) .
B5 B4 B1 59.8(5) .
B9 B4 B1 112.4(6) .
B5 B4 B3 108.6(6) .
B9 B4 B3 120.4(6) .
B1 B4 B3 58.9(5) .
B5 B4 Rh1 112.9(5) .
B9 B4 Rh1 67.5(4) .
B1 B4 Rh1 115.0(5) .
B3 B4 Rh1 67.1(4) .
B5 B4 Re1 169.7(6) .
B9 B4 Re1 131.1(5) .
B1 B4 Re1 111.5(5) .
B3 B4 Re1 67.8(4) .
Rh1 B4 Re1 75.1(2) .
B9 B5 B4 60.6(5) .
B9 B5 B1 114.5(6) .
B4 B5 B1 60.9(5) .
B9 B5 B10 58.5(5) .
B4 B5 B10 100.0(6) .
B1 B5 B10 107.3(6) .
B9 B5 B6 108.8(7) .
B4 B5 B6 103.4(6) .
B1 B5 B6 60.7(5) .
B10 B5 B6 58.1(5) .
B10 B6 B11 68.2(6) .
B10 B6 B2 120.1(7) .
B11 B6 B2 62.4(5) .
B10 B6 B1 106.8(6) .
B11 B6 B1 103.6(6) .
B2 B6 B1 57.9(5) .
B10 B6 B5 59.9(5) .
B11 B6 B5 112.0(6) .
B2 B6 B5 111.0(6) .
B1 B6 B5 58.3(5) .
C71 C7 B11 123.4(6) .
C71 C7 B3 124.1(6) .
B11 C7 B3 109.4(6) .
C71 C7 B2 119.3(6) .
B11 C7 B2 67.5(5) .
B3 C7 B2 64.2(5) .
C71 C7 Rh1 115.8(5) .
B11 C7 Rh1 95.1(5) .
B3 C7 Rh1 72.7(4) .
B2 C7 Rh1 122.5(5) .
B10 B9 B5 61.8(5) .
B10 B9 B4 102.0(6) .
B5 B9 B4 60.2(5) .
B10 B9 Rh1 94.9(5) .
B5 B9 Rh1 113.1(5) .
B4 B9 Rh1 66.8(4) .
B10 B9 Au1 61.7(4) .
B5 B9 Au1 123.5(5) .
B4 B9 Au1 135.2(5) .
Rh1 B9 Au1 73.2(3) .
B9 B10 B6 113.2(7) .
B9 B10 B5 59.7(5) .
B6 B10 B5 62.0(5) .
B9 B10 B11 112.5(5) .
B6 B10 B11 56.0(5) .
B5 B10 B11 104.4(6) .
B9 B10 Au1 75.1(5) .
B6 B10 Au1 149.5(6) .
B5 B10 Au1 134.8(5) .
B11 B10 Au1 93.4(4) .
B9 B10 Rh1 49.8(3) .
B6 B10 Rh1 98.2(4) .
B5 B10 Rh1 86.5(4) .
B11 B10 Rh1 65.3(3) .
Au1 B10 Rh1 63.7(2) .
C7 B11 B6 111.2(7) .
C7 B11 B2 60.2(5) .
B6 B11 B2 59.2(5) .
C7 B11 B10 120.7(6) .
B6 B11 B10 55.8(5) .
B2 B11 B10 107.0(6) .
C7 B11 Rh1 51.0(3) .
B6 B11 Rh1 104.7(4) .
B2 B11 Rh1 93.3(4) .
B10 B11 Rh1 75.1(3) .
C72 C71 C76 118.0(7) .
C72 C71 C7 120.7(7) .
C76 C71 C7 121.3(7) .
C71 C72 C73 120.2(8) .
C74 C73 C72 121.4(9) .
C75 C74 C73 118.9(8) .
C74 C75 C76 120.1(8) .
C75 C76 C71 121.3(8) .
H4 Re1 C33 94(2) .
H4 Re1 C32 175(2) .
C33 Re1 C32 90.3(3) .
H4 Re1 C31 87(2) .
C33 Re1 C31 86.7(4) .
C32 Re1 C31 90.2(3) .
H4 Re1 H3 91(3) .
C33 Re1 H3 88(2) .
C32 Re1 H3 92(2) .
C31 Re1 H3 174(2) .
H4 Re1 B4 30(2) .
C33 Re1 B4 116.0(3) .
C32 Re1 B4 147.6(3) .
C31 Re1 B4 108.8(3) .
H3 Re1 B4 72(2) .
H4 Re1 B3 73(2) .
C33 Re1 B3 116.9(3) .
C32 Re1 B3 107.4(3) .
C31 Re1 B3 149.6(3) .
H3 Re1 B3 34(2) .
B4 Re1 B3 45.1(3) .
H4 Re1 Rh1 75(2) .
C33 Re1 Rh1 166.0(2) .
C32 Re1 Rh1 100.5(2) .
C31 Re1 Rh1 102.0(2) .
H3 Re1 Rh1 83(2) .
B4 Re1 Rh1 50.9(2) .
B3 Re1 Rh1 51.3(2) .
O31 C31 Re1 178.2(7) .
O32 C32 Re1 179.1(7) .
O33 C33 Re1 179.5(8) .
B10 Au1 P1 157.6(2) .
B10 Au1 B9 43.1(3) .
P1 Au1 B9 156.9(2) .
B10 Au1 Rh1 71.4(2) .
P1 Au1 Rh1 126.82(5) .
B9 Au1 Rh1 50.92(18) .
C111 P1 C131 104.3(3) .
C111 P1 C121 104.4(3) .
C131 P1 C121 107.8(4) .
C111 P1 Au1 117.5(3) .
C131 P1 Au1 110.5(3) .
C121 P1 Au1 111.7(3) .
C112 C111 C116 119.0(7) .
C112 C111 P1 122.0(6) .
C116 C111 P1 118.8(6) .
C113 C112 C111 120.8(8) .
C112 C113 C114 120.1(8) .
C115 C114 C113 120.4(8) .
C114 C115 C116 119.6(8) .
C115 C116 C111 120.1(8) .
C122 C121 C126 119.2(7) .
C122 C121 P1 122.0(6) .
C126 C121 P1 118.7(6) .
C121 C122 C123 120.1(8) .
C124 C123 C122 120.9(9) .
C125 C124 C123 119.4(8) .
C124 C125 C126 120.8(9) .
C121 C126 C125 119.6(9) .
C132 C131 C136 120.5(7) .
C132 C131 P1 122.3(6) .
C136 C131 P1 117.2(6) .
C131 C132 C133 119.6(7) .
C134 C133 C132 120.0(8) .
C133 C134 C135 120.6(8) .
C136 C135 C134 120.8(8) .
C135 C136 C131 118.5(8) .
C1S Cl1S C1S 62.5(12) 2_655
Cl1S C1S Cl1S 117.5(12) 2_655

loop_
_geom_bond_atom_site_label_1
_geom_bond_atom_site_label_2
_geom_bond_distance
_geom_bond_site_symmetry_2
Rh1 C11 1.886(8) .
Rh1 C12 1.950(8) .
Rh1 C7 2.188(7) .
Rh1 B4 2.275(9) .
Rh1 B9 2.287(8) .
Rh1 B3 2.295(9) .
Rh1 B11 2.803(8) .
Rh1 Au1 2.8206(7) .
Rh1 Re1 2.8333(8) .
Rh1 B10 2.981(8) .
C11 O11 1.137(9) .
C12 O12 1.123(9) .
B1 B2 1.737(13) .
B1 B5 1.773(12) .
B1 B3 1.778(12) .
B1 B4 1.793(12) .
B1 B6 1.817(12) .
B2 C7 1.718(12) .
B2 B3 1.768(11) .
B2 B6 1.771(11) .
B2 B11 1.829(13) .
B3 C7 1.603(12) .
B3 B4 1.823(12) .
B3 Re1 2.383(8) .
B4 B5 1.765(11) .
B4 B9 1.773(12) .
B4 Re1 2.372(8) .
B5 B9 1.749(13) .
B5 B10 1.785(13) .
B5 B6 1.821(12) .
B6 B10 1.752(13) .
B6 B11 1.758(13) .
C7 C71 1.516(10) .
C7 B11 1.566(10) .
B9 B10 1.726(12) .
B9 Au1 2.439(9) .
B10 B11 1.968(12) .
B10 Au1 2.222(10) .
C71 C72 1.374(12) .
C71 C76 1.389(10) .
C72 C73 1.385(12) .
C73 C74 1.373(13) .
C74 C75 1.365(13) .
C75 C76 1.386(11) .
Re1 H4 1.87(7) .
Re1 C33 1.900(9) .
Re1 C32 1.915(8) .
Re1 C31 1.923(8) .
Re1 H3 2.05(7) .
C31 O31 1.148(9) .
C32 O32 1.149(9) .
C33 O33 1.153(10) .
Au1 P1 2.288(2) .
P1 C111 1.815(8) .
P1 C131 1.817(7) .
P1 C121 1.824(7) .
C111 C112 1.392(11) .
C111 C116 1.406(10) .
C112 C113 1.372(11) .
C113 C114 1.389(11) .
C114 C115 1.388(12) .
C115 C116 1.392(11) .
C121 C122 1.367(11) .
C121 C126 1.388(11) .
C122 C123 1.391(11) .
C123 C124 1.365(13) .
C124 C125 1.358(13) .
C125 C126 1.395(12) .
C131 C132 1.372(12) .
C131 C136 1.396(11) .
C132 C133 1.420(11) .
C133 C134 1.331(13) .
C134 C135 1.395(13) .
C135 C136 1.382(11) .
Cl1S C1S 1.68(2) 2_655
Cl1S C1S 1.70(2) .
C1S Cl1S 1.68(2) 2_655
